data_7707914
loop_
_publ_author_name
'Weller, Ruth'
'Ruppach, Lutz'
'Shlyaykher, Alena'
'Tambornino, Frank'
'Werncke, C. Gunnar'

_publ_section_title
;
 Homoleptic quasilinear metal(i/ii) silylamides of Cr-Co with phenyl and
 allyl functions - impact of the oxidation state on secondary ligand
 interactions.
;
_journal_issue 31
_journal_name_full 'Dalton transactions (Cambridge, England : 2003)'
_journal_page_first 10947
_journal_page_last 10963
_journal_paper_doi 10.1039/d1dt01543e
_journal_volume 50
_journal_year 2021
_chemical_formula_moiety 'C60 H64 Fe N2 Si2, 2(C10 H20 K0.5 O4), [+ solvents]1[n-pentane]'
_chemical_formula_sum 'C80 H104 Fe K N2 O8 Si2'
_chemical_formula_weight 1372.78
_space_group_crystal_system triclinic
_space_group_IT_number 2
_space_group_name_Hall '-P 1'
_space_group_name_H-M_alt 'P -1'
_atom_sites_solution_hydrogens geom
_atom_sites_solution_primary dual
_audit_creation_date 2021-06-08
_audit_creation_method
;
Olex2 1.3
(compiled 2020.11.12 svn.r5f609507 for OlexSys, GUI svn.r6272)
;
_audit_update_record
;
2021-06-13 deposited with the CCDC.	2021-07-07 downloaded from the CCDC.
;
_cell_angle_alpha 79.978(2)
_cell_angle_beta 88.219(2)
_cell_angle_gamma 73.252(2)
_cell_formula_units_Z 2
_cell_length_a 12.5267(8)
_cell_length_b 13.5299(9)
_cell_length_c 24.9620(15)
_cell_measurement_reflns_used 9997
_cell_measurement_temperature 100
_cell_measurement_theta_max 25.19
_cell_measurement_theta_min 2.23
_cell_volume 3988.6(4)
_computing_cell_refinement 'SAINT V8.38A (?, 2016)'
_computing_data_collection 'SAINT V8.38A (?, 2016)'
_computing_data_reduction 'SAINT V8.38A (?, 2016)'
_computing_molecular_graphics 'Olex2 1.3 (Dolomanov et al., 2009)'
_computing_publication_material 'Olex2 1.3 (Dolomanov et al., 2009)'
_computing_structure_refinement 'XL  (Sheldrick, 2008)'
_computing_structure_solution 'ShelXT (Sheldrick, 2015)'
_diffrn_ambient_temperature 100.0
_diffrn_detector 'Bruker APEX2 area detector'
_diffrn_detector_area_resol_mean 7.9
_diffrn_detector_type 'CCD area detector'
_diffrn_measured_fraction_theta_full 0.998
_diffrn_measured_fraction_theta_max 0.998
_diffrn_measurement_device 'three-circle diffractometer'
_diffrn_measurement_device_type 'Bruker D8 Quest'
_diffrn_measurement_method '\w and \f scans'
_diffrn_radiation_monochromator 'mirror optics'
_diffrn_radiation_probe x-ray
_diffrn_radiation_type MoK\a
_diffrn_radiation_wavelength 0.71073
_diffrn_reflns_av_R_equivalents 0.0870
_diffrn_reflns_av_unetI/netI 0.1105
_diffrn_reflns_Laue_measured_fraction_full 0.998
_diffrn_reflns_Laue_measured_fraction_max 0.998
_diffrn_reflns_limit_h_max 14
_diffrn_reflns_limit_h_min -14
_diffrn_reflns_limit_k_max 16
_diffrn_reflns_limit_k_min -16
_diffrn_reflns_limit_l_max 29
_diffrn_reflns_limit_l_min -29
_diffrn_reflns_number 54903
_diffrn_reflns_point_group_measured_fraction_full 0.998
_diffrn_reflns_point_group_measured_fraction_max 0.998
_diffrn_reflns_theta_full 25.000
_diffrn_reflns_theta_max 25.000
_diffrn_reflns_theta_min 1.904
_diffrn_source 'microfocus sealed X-ray tube'
_diffrn_source_type 'Incoatec I\ms'
_exptl_absorpt_coefficient_mu 0.323
_exptl_absorpt_correction_T_max 0.7453
_exptl_absorpt_correction_T_min 0.7023
_exptl_absorpt_correction_type multi-scan
_exptl_absorpt_process_details
'SADABS-2016/2 (Bruker,2016/2) was used for absorption correction. wR2(int) was 0.0974 before and 0.0539 after correction. The Ratio of minimum to maximum transmission is 0.9423. The \l/2 correction factor is Not present.'
_exptl_crystal_colour 'clear dark red'
_exptl_crystal_colour_lustre clear
_exptl_crystal_colour_modifier dark
_exptl_crystal_colour_primary red
_exptl_crystal_density_diffrn 1.143
_exptl_crystal_description block
_exptl_crystal_F_000 1470
_exptl_crystal_size_max 0.263
_exptl_crystal_size_mid 0.243
_exptl_crystal_size_min 0.144
_refine_diff_density_max 0.436
_refine_diff_density_min -0.494
_refine_diff_density_rms 0.076
_refine_ls_extinction_method none
_refine_ls_goodness_of_fit_ref 1.037
_refine_ls_hydrogen_treatment constr
_refine_ls_matrix_type full
_refine_ls_number_parameters 903
_refine_ls_number_reflns 14023
_refine_ls_number_restraints 186
_refine_ls_restrained_S_all 1.032
_refine_ls_R_factor_all 0.1203
_refine_ls_R_factor_gt 0.0713
_refine_ls_shift/su_max 0.003
_refine_ls_shift/su_mean 0.000
_refine_ls_structure_factor_coef Fsqd
_refine_ls_weighting_details 'w=1/[\s^2^(Fo^2^)+(0.0692P)^2^+2.1184P] where P=(Fo^2^+2Fc^2^)/3'
_refine_ls_weighting_scheme calc
_refine_ls_wR_factor_gt 0.1399
_refine_ls_wR_factor_ref 0.1515
_reflns_Friedel_coverage 0.000
_reflns_number_gt 9138
_reflns_number_total 14023
_reflns_threshold_expression 'I > 2\s(I)'
_cod_data_source_file d1dt01543e2.cif
_cod_data_source_block k18c6_fel3
_cod_depositor_comments 'Adding full bibliography for 7707896--7707917.cif.'
_cod_database_code 7707914
_shelx_shelxl_version_number 2016/6
_shelx_space_group_comment
;
The symmetry employed for this shelxl refinement is uniquely defined
by the following loop, which should always be used as a source of
symmetry information in preference to the above space-group names.
They are only intended as comments.
;
_shelx_estimated_absorpt_t_max 0.955
_shelx_estimated_absorpt_t_min 0.920
_olex2_refinement_description
;
1. Fixed Uiso
 At 1.2 times of:
  All C(H) groups, All C(H,H) groups
 At 1.5 times of:
  All C(H,H,H) groups
2. Restrained distances
 C9-C10 = C11-C12
 1.53 with sigma of 0.02
 O2-C9 = O2-C12
 1.44 with sigma of 0.02
 C10-C11
 1.54 with sigma of 0.02
 C13-C14 = C15-C16
 1.53 with sigma of 0.02
 O1-C13 = O1-C16
 1.44 with sigma of 0.02
 C14-C15
 1.54 with sigma of 0.02
 O2-C10 = O2-C11 = C9-C11 = C10-C12
 2.38 with sigma of 0.04
 O1-C14 = O1-C15 = C13-C15 = C14-C16
 2.38 with sigma of 0.04
 O2-C9 \\sim O2-C12
 with sigma of 0.02
 C9-C10 \\sim C10-C11 \\sim C11-C12
 with sigma of 0.02
 O2-C10 \\sim O2-C11
 with sigma of 0.04
 C10-C12 \\sim C9-C11
 with sigma of 0.04
 C13-C14 \\sim C14-C15 \\sim C15-C16
 with sigma of 0.02
 O1-C14 \\sim O1-C15
 with sigma of 0.04
 C14-C16 \\sim C13-C15
 with sigma of 0.04
 O1-C13 \\sim O1-C16
 with sigma of 0.02
3. Uiso/Uaniso restraints and constraints
O2 \\sim C9 \\sim C10 \\sim C11 \\sim C12: within 2A with sigma of 0.04 and
sigma for terminal atoms of 0.08 within 2A
O1 \\sim C13 \\sim C14 \\sim C15 \\sim C16: within 2A with sigma of 0.04 and
sigma for terminal atoms of 0.08 within 2A
Uanis(C0BA) \\sim Ueq, Uanis(C00P) \\sim Ueq, Uanis(C00S) \\sim Ueq,
Uanis(C01B) \\sim Ueq, Uanis(C00M) \\sim Ueq, Uanis(C00U) \\sim Ueq: with sigma
of 0.01 and sigma for terminal atoms of 0.02
4. Rigid body (RIGU) restrains
 O2, C9, C10, C11, C12
 with sigma for 1-2 distances of 0.004 and sigma for 1-3 distances of 0.004
 O1, C13, C14, C15, C16
 with sigma for 1-2 distances of 0.004 and sigma for 1-3 distances of 0.004
5. Others
 Fixed Sof: O2(0.5) C9(0.5) H9A(0.5) H9B(0.5) C10(0.5) H10A(0.5) H10B(0.5)
 C11(0.5) H11A(0.5) H11B(0.5) C12(0.5) H12A(0.5) H12B(0.5) O1(0.5) C13(0.5)
 H13A(0.5) H13B(0.5) C14(0.5) H14A(0.5) H14B(0.5) C15(0.5) H15A(0.5) H15B(0.5)
 C16(0.5) H16A(0.5) H16B(0.5)
6.a Ternary CH refined with riding coordinates:
 C013(H013), C01D(H01D), C01R(H01X), C01Y(H3)
6.b Secondary CH2 refined with riding coordinates:
 C01W(H5,HB), C01Z(H4,HE), C021(H02K,H02L), C023(H02U,H02V), C024(H02W,H02X),
 C025(H02Y,HF), C026(H02M,H02N), C027(H02O,H02P), C028(H02Z,HG), C02A(H02,HH),
 C02B(H02Q,H02R), C02C(H6,HI), C02G(H02S,H02T), C02H(H7,HJ), C02I(H8,HK),
 C02K(H9,HL), C9(H9A,H9B), C10(H10A,H10B), C11(H11A,H11B), C12(H12A,H12B),
 C13(H13A,H13B), C14(H14A,H14B), C15(H15A,H15B), C16(H16A,H16B)
6.c Aromatic/amide H refined with riding coordinates:
 C00Q(H00Q), C00R(H00R), C00S(H00S), C00T(H00T), C00U(H00U), C00V(H00V),
 C00W(H00W), C00X(H00X), C00Y(H00Y), C010(H010), C012(H012), C014(H014),
 C015(H015), C016(H016), C017(H017), C018(H018), C019(H019), C01A(H01A),
 C01B(H01B), C01C(H01C), C01F(H01H), C01G(H01I), C01H(H01J), C01I(H01K),
 C01J(H01L), C01K(H01M), C01L(H01N), C01M(H01O), C01N(H01P), C01O(H01Q),
 C01S(H01Y), C01T(H01Z), C01V(H1), C020(H020), C022(H022), C02D(H02D)
6.d Idealised Me refined as rotating group:
 C01E(H01E,H01F,H01G), C01P(H01R,H01S,H01T), C01Q(H01U,H01V,H01W), C01U(H01,H,
 HA), C01X(H2,HC,HD), C029(H02A,H02B,H02C), C02E(H02E,H02F,H02G), C02F(H02H,
 H02I,H02J)
;
_smtbx_masks_void_probe_radius 1.2
_smtbx_masks_void_truncation_radius 1.2
_olex2_submission_special_instructions 'No special instructions were received'

loop_
_space_group_symop_operation_xyz
'x, y, z'
'-x, -y, -z'

loop_
_atom_site_label
_atom_site_type_symbol
_atom_site_fract_x
_atom_site_fract_y
_atom_site_fract_z
_atom_site_U_iso_or_equiv
_atom_site_adp_type
_atom_site_occupancy
_atom_site_site_symmetry_order
_atom_site_calc_flag
_atom_site_refinement_flags_posn
_atom_site_refinement_flags_adp
_atom_site_refinement_flags_occupancy
_atom_site_disorder_assembly
_atom_site_disorder_group
Fe1 Fe 0.17168(4) 0.60952(4) 0.24711(2) 0.01250(15) Uani 1 1 d . . . . .
K1 K 0.500000 1.000000 0.000000 0.0200(3) Uani 1 2 d S . P . .
K2 K 0.500000 1.000000 0.500000 0.0188(3) Uani 1 2 d S . P . .
Si1 Si 0.25568(8) 0.68637(8) 0.34666(4) 0.0132(2) Uani 1 1 d . . . . .
Si2 Si 0.21973(8) 0.63513(8) 0.12503(4) 0.0127(2) Uani 1 1 d . . . . .
O006 O 0.5675(2) 0.79915(19) -0.02221(10) 0.0237(7) Uani 1 1 d . . . . .
O007 O 0.5384(2) 1.1016(2) 0.39430(10) 0.0258(7) Uani 1 1 d . . . . .
O008 O 0.3359(2) 0.9110(2) -0.02585(10) 0.0245(7) Uani 1 1 d . . . . .
O009 O 0.5399(2) 0.8895(2) 0.41431(10) 0.0248(7) Uani 1 1 d . . . . .
N2 N 0.1667(2) 0.5689(2) 0.17785(11) 0.0131(7) Uani 1 1 d . . . . .
O00B O 0.7204(2) 0.8739(2) 0.02648(10) 0.0250(7) Uani 1 1 d . . . . .
O00C O 0.5473(2) 0.78540(19) 0.52317(11) 0.0264(7) Uani 1 1 d . . . . .
O00D O 0.5011(2) 0.9471(2) 0.11476(11) 0.0337(8) Uani 1 1 d . . . . .
N1 N 0.1587(2) 0.6457(2) 0.31793(11) 0.0136(7) Uani 1 1 d . . . . .
C1BA C 0.0566(3) 0.6385(3) 0.34254(14) 0.0138(8) Uani 1 1 d . . . . .
C0BA C 0.1319(3) 0.4771(3) 0.18175(13) 0.0126(8) Uani 1 1 d . U . . .
C5 C 0.2502(3) 0.6575(3) 0.42368(14) 0.0123(8) Uani 1 1 d . . . . .
C00I C 0.0539(3) 0.5457(3) 0.37827(14) 0.0148(9) Uani 1 1 d . . . . .
C4 C 0.2411(3) 0.8313(3) 0.32739(14) 0.0140(8) Uani 1 1 d . . . . .
C8 C 0.3773(3) 0.5900(3) 0.12098(14) 0.0137(8) Uani 1 1 d . . . . .
C3 C 0.4016(3) 0.6170(3) 0.32817(14) 0.0139(8) Uani 1 1 d . . . . .
C00M C 0.0167(3) 0.4849(3) 0.18503(14) 0.0166(9) Uani 1 1 d . U . . .
C7 C 0.1654(3) 0.6285(3) 0.05663(14) 0.0156(9) Uani 1 1 d . . . . .
C00P C 0.2083(3) 0.3759(3) 0.18493(14) 0.0155(9) Uani 1 1 d . U . . .
C00Q C 0.0723(3) 0.8325(3) 0.14245(15) 0.0213(9) Uani 1 1 d . . . . .
H00Q H 0.020412 0.794106 0.153437 0.026 Uiso 1 1 calc R U . . .
C00R C 0.4871(3) 0.6638(3) 0.32859(15) 0.0224(10) Uani 1 1 d . . . . .
H00R H 0.469341 0.734388 0.334145 0.027 Uiso 1 1 calc R U . . .
C00S C 0.1690(3) 0.2897(3) 0.18650(15) 0.0233(10) Uani 1 1 d . U . . .
H00S H 0.220882 0.222650 0.186965 0.028 Uiso 1 1 calc R U . . .
C00T C 0.2525(3) 0.8395(3) 0.11321(15) 0.0219(9) Uani 1 1 d . . . . .
H00T H 0.326021 0.805960 0.103097 0.026 Uiso 1 1 calc R U . . .
C00U C -0.0171(4) 0.3949(3) 0.18774(16) 0.0274(10) Uani 1 1 d . U . . .
H00U H -0.094389 0.400374 0.189888 0.033 Uiso 1 1 calc R U . . .
C00V C 0.4329(3) 0.5129(3) 0.31909(15) 0.0224(10) Uani 1 1 d . . . . .
H00V H 0.377083 0.478181 0.318532 0.027 Uiso 1 1 calc R U . . .
C00W C 0.2153(4) 1.0483(3) 0.29966(17) 0.0303(11) Uani 1 1 d . . . . .
H00W H 0.205174 1.121626 0.290256 0.036 Uiso 1 1 calc R U . . .
C00X C 0.3418(3) 0.5956(3) 0.45558(16) 0.0206(9) Uani 1 1 d . . . . .
H00X H 0.409583 0.566524 0.438399 0.025 Uiso 1 1 calc R U . . .
C00Y C -0.0445(3) 0.5392(3) 0.40319(15) 0.0210(9) Uani 1 1 d . . . . .
H00Y H -0.045117 0.477424 0.427834 0.025 Uiso 1 1 calc R U . . .
C6 C 0.1799(3) 0.7790(3) 0.12938(13) 0.0139(8) Uani 1 1 d . . . . .
C010 C 0.5485(3) 0.5068(3) 0.07772(16) 0.0258(10) Uani 1 1 d . . . . .
H010 H 0.584154 0.476306 0.047917 0.031 Uiso 1 1 calc R U . . .
C011 C -0.0427(3) 0.7207(3) 0.33171(14) 0.0171(9) Uani 1 1 d . . . . .
C012 C 0.4429(3) 0.5951(3) 0.16378(15) 0.0202(9) Uani 1 1 d . . . . .
H012 H 0.407579 0.625657 0.193627 0.024 Uiso 1 1 calc R U . . .
C013 C -0.0687(3) 0.5896(3) 0.18556(15) 0.0214(9) Uani 1 1 d . . . . .
H013 H -0.028768 0.636818 0.197242 0.026 Uiso 1 1 calc R U . . .
C014 C 0.4332(3) 0.5454(3) 0.07806(15) 0.0198(9) Uani 1 1 d . . . . .
H014 H 0.391029 0.541275 0.047985 0.024 Uiso 1 1 calc R U . . .
C015 C -0.1388(3) 0.7093(3) 0.35757(16) 0.0221(10) Uani 1 1 d . . . . .
H015 H -0.205684 0.765177 0.350522 0.027 Uiso 1 1 calc R U . . .
C016 C 0.1531(3) 0.6972(3) 0.45123(14) 0.0178(9) Uani 1 1 d . . . . .
H016 H 0.088609 0.740396 0.430904 0.021 Uiso 1 1 calc R U . . .
C017 C 0.6248(3) 0.5082(3) 0.31298(15) 0.0252(10) Uani 1 1 d . . . . .
H017 H 0.700577 0.470880 0.308721 0.030 Uiso 1 1 calc R U . . .
C018 C 0.6114(3) 0.5128(3) 0.12099(17) 0.0254(10) Uani 1 1 d . . . . .
H018 H 0.690422 0.486741 0.121030 0.030 Uiso 1 1 calc R U . . .
C019 C 0.2522(3) 0.8906(3) 0.36624(16) 0.0227(10) Uani 1 1 d . . . . .
H019 H 0.268434 0.856895 0.402967 0.027 Uiso 1 1 calc R U . . .
C01A C 0.5421(3) 0.4599(3) 0.31100(16) 0.0273(10) Uani 1 1 d . . . . .
H01A H 0.560574 0.390182 0.304053 0.033 Uiso 1 1 calc R U . . .
C01B C 0.0578(4) 0.2984(3) 0.18740(16) 0.0288(11) Uani 1 1 d . U . . .
H01B H 0.032508 0.238527 0.187785 0.035 Uiso 1 1 calc R U . . .
C01C C 0.0389(4) 0.9400(3) 0.13989(16) 0.0269(10) Uani 1 1 d . . . . .
H01C H -0.035138 0.974569 0.148902 0.032 Uiso 1 1 calc R U . . .
C01D C 0.3334(3) 0.3599(3) 0.18783(15) 0.0182(9) Uani 1 1 d . . . . .
H01D H 0.345763 0.429972 0.186940 0.022 Uiso 1 1 calc R U . . .
C01E C -0.1166(3) 0.6394(3) 0.12857(16) 0.0265(10) Uani 1 1 d . . . . .
H01E H -0.055559 0.643393 0.103510 0.040 Uiso 1 1 calc R U . . .
H01F H -0.165724 0.710167 0.129229 0.040 Uiso 1 1 calc R U . . .
H01G H -0.159185 0.596782 0.116351 0.040 Uiso 1 1 calc R U . . .
C01F C 0.1547(3) 0.5363(3) 0.04285(15) 0.0219(10) Uani 1 1 d . . . . .
H01H H 0.172556 0.474009 0.069303 0.026 Uiso 1 1 calc R U . . .
C01G C -0.1409(3) 0.6196(3) 0.39329(16) 0.0237(10) Uani 1 1 d . . . . .
H01I H -0.208007 0.613852 0.410613 0.028 Uiso 1 1 calc R U . . .
C01H C 0.5973(3) 0.6102(3) 0.32114(16) 0.0274(10) Uani 1 1 d . . . . .
H01J H 0.653807 0.644116 0.321675 0.033 Uiso 1 1 calc R U . . .
C01I C 0.2187(3) 0.8837(3) 0.27425(15) 0.0185(9) Uani 1 1 d . . . . .
H01K H 0.211953 0.845643 0.246552 0.022 Uiso 1 1 calc R U . . .
C01J C 0.1140(4) 0.9973(3) 0.12408(15) 0.0273(10) Uani 1 1 d . . . . .
H01L H 0.091407 1.071242 0.122052 0.033 Uiso 1 1 calc R U . . .
C01K C 0.3372(3) 0.5749(3) 0.51203(15) 0.0209(9) Uani 1 1 d . . . . .
H01M H 0.401759 0.533179 0.532826 0.025 Uiso 1 1 calc R U . . .
C01L C 0.2203(3) 0.9470(3) 0.11149(16) 0.0243(10) Uani 1 1 d . . . . .
H01N H 0.272380 0.985672 0.101525 0.029 Uiso 1 1 calc R U . . .
C01M C 0.1479(4) 0.6755(3) 0.50710(16) 0.0252(10) Uani 1 1 d . . . . .
H01O H 0.080165 0.702968 0.524665 0.030 Uiso 1 1 calc R U . . .
C01N C 0.2057(3) 0.9906(3) 0.26056(17) 0.0263(10) Uani 1 1 d . . . . .
H01P H 0.190070 1.024376 0.223805 0.032 Uiso 1 1 calc R U . . .
C01O C 0.0962(4) 0.7155(4) -0.03482(17) 0.0349(11) Uani 1 1 d . . . . .
H01Q H 0.075360 0.777817 -0.061195 0.042 Uiso 1 1 calc R U . . .
C01P C 0.1430(4) 0.3683(3) 0.35741(18) 0.0342(11) Uani 1 1 d . . . . .
H01R H 0.132038 0.398625 0.318670 0.051 Uiso 1 1 calc R U . . .
H01S H 0.078512 0.344465 0.370524 0.051 Uiso 1 1 calc R U . . .
H01T H 0.210531 0.308600 0.362519 0.051 Uiso 1 1 calc R U . . .
C01Q C -0.1423(3) 0.8541(3) 0.25146(16) 0.0297(11) Uani 1 1 d . . . . .
H01U H -0.136425 0.796735 0.231305 0.045 Uiso 1 1 calc R U . . .
H01V H -0.138291 0.916803 0.226068 0.045 Uiso 1 1 calc R U . . .
H01W H -0.213654 0.869027 0.270183 0.045 Uiso 1 1 calc R U . . .
C01R C 0.1555(3) 0.4512(3) 0.38949(16) 0.0241(10) Uani 1 1 d . . . . .
H01X H 0.221782 0.473825 0.375289 0.029 Uiso 1 1 calc R U . . .
C01S C 0.5584(3) 0.5570(3) 0.16419(16) 0.0260(10) Uani 1 1 d . . . . .
H01Y H 0.600963 0.561337 0.194102 0.031 Uiso 1 1 calc R U . . .
C01T C 0.2408(3) 0.6142(3) 0.53756(16) 0.0228(10) Uani 1 1 d . . . . .
H01Z H 0.237421 0.599457 0.576101 0.027 Uiso 1 1 calc R U . . .
C01U C 0.3936(4) 0.3140(3) 0.14000(17) 0.0335(11) Uani 1 1 d . . . . .
H01 H 0.384956 0.244106 0.140719 0.050 Uiso 1 1 calc R U . . .
H H 0.473033 0.308851 0.142570 0.050 Uiso 1 1 calc R U . . .
HA H 0.361760 0.359547 0.105899 0.050 Uiso 1 1 calc R U . . .
C01V C 0.2401(4) 0.9974(3) 0.35297(17) 0.0291(11) Uani 1 1 d . . . . .
H1 H 0.248831 1.035443 0.380324 0.035 Uiso 1 1 calc R U . . .
C01W C 0.4812(3) 0.7500(3) -0.01505(17) 0.0283(11) Uani 1 1 d . . . . .
H5 H 0.462495 0.738511 0.023926 0.034 Uiso 1 1 calc R U . . .
HB H 0.506503 0.680979 -0.026900 0.034 Uiso 1 1 calc R U . . .
C01X C -0.0531(3) 0.9112(3) 0.32476(17) 0.0283(10) Uani 1 1 d . . . . .
H2 H -0.123681 0.926689 0.344108 0.042 Uiso 1 1 calc R U . . .
HC H -0.049136 0.973855 0.299285 0.042 Uiso 1 1 calc R U . . .
HD H 0.009255 0.890038 0.351044 0.042 Uiso 1 1 calc R U . . .
C01Y C -0.0465(3) 0.8222(3) 0.29331(15) 0.0184(9) Uani 1 1 d . . . . .
H3 H 0.024726 0.810272 0.272898 0.022 Uiso 1 1 calc R U . . .
C01Z C 0.5399(4) 0.7375(3) 0.47776(17) 0.0286(10) Uani 1 1 d . . . . .
H4 H 0.460632 0.750264 0.467671 0.034 Uiso 1 1 calc R U . . .
HE H 0.574442 0.660874 0.487083 0.034 Uiso 1 1 calc R U . . .
C020 C 0.1185(3) 0.5335(3) -0.00861(17) 0.0297(11) Uani 1 1 d . . . . .
H020 H 0.114210 0.469093 -0.017350 0.036 Uiso 1 1 calc R U . . .
C021 C 0.4756(4) 1.2090(3) 0.38328(17) 0.0371(12) Uani 1 1 d . . . . .
H02K H 0.395360 1.214906 0.379918 0.045 Uiso 1 1 calc R U . . .
H02L H 0.499121 1.243279 0.348450 0.045 Uiso 1 1 calc R U . . .
C022 C 0.0884(4) 0.6239(4) -0.04745(17) 0.0343(11) Uani 1 1 d . . . . .
H022 H 0.062579 0.621906 -0.082526 0.041 Uiso 1 1 calc R U . . .
C023 C 0.6690(3) 0.7326(3) 0.00272(17) 0.0294(11) Uani 1 1 d . . . . .
H02U H 0.694576 0.669621 -0.014673 0.035 Uiso 1 1 calc R U . . .
H02V H 0.657307 0.709571 0.041760 0.035 Uiso 1 1 calc R U . . .
C024 C 0.8037(3) 0.9250(3) 0.03020(17) 0.0292(11) Uani 1 1 d . . . . .
H02W H 0.828393 0.948776 -0.006623 0.035 Uiso 1 1 calc R U . . .
H02X H 0.869185 0.876096 0.051288 0.035 Uiso 1 1 calc R U . . .
C025 C 0.7557(3) 0.7904(3) -0.00319(17) 0.0285(11) Uani 1 1 d . . . . .
H02Y H 0.828594 0.742767 0.011209 0.034 Uiso 1 1 calc R U . . .
HF H 0.763867 0.818044 -0.042032 0.034 Uiso 1 1 calc R U . . .
C026 C 0.5886(4) 0.9353(3) 0.36791(16) 0.0301(11) Uani 1 1 d . . . . .
H02M H 0.587349 0.897920 0.337299 0.036 Uiso 1 1 calc R U . . .
H02N H 0.667218 0.929112 0.376291 0.036 Uiso 1 1 calc R U . . .
C027 C 0.5987(3) 0.7825(3) 0.43109(17) 0.0266(10) Uani 1 1 d . . . . .
H02O H 0.675957 0.775926 0.442273 0.032 Uiso 1 1 calc R U . . .
H02P H 0.602169 0.743801 0.400559 0.032 Uiso 1 1 calc R U . . .
C028 C 0.2453(4) 0.9827(3) -0.05805(17) 0.0312(11) Uani 1 1 d . . . . .
H02Z H 0.187778 0.947776 -0.062941 0.037 Uiso 1 1 calc R U . . .
HG H 0.271915 1.006552 -0.094418 0.037 Uiso 1 1 calc R U . . .
C029 C 0.1774(3) 0.4057(3) 0.44993(16) 0.0280(10) Uani 1 1 d . . . . .
H02A H 0.184733 0.460328 0.469482 0.042 Uiso 1 1 calc R U . . .
H02B H 0.246514 0.347748 0.454459 0.042 Uiso 1 1 calc R U . . .
H02C H 0.115148 0.379824 0.464597 0.042 Uiso 1 1 calc R U . . .
C02A C 0.5526(4) 0.8417(3) 0.13882(17) 0.0326(11) Uani 1 1 d . . . . .
H02 H 0.634706 0.825302 0.136151 0.039 Uiso 1 1 calc R U . . .
HH H 0.527242 0.793364 0.120210 0.039 Uiso 1 1 calc R U . . .
C02B C 0.5251(4) 1.0477(3) 0.35226(16) 0.0333(11) Uani 1 1 d . . . . .
H02Q H 0.553376 1.078098 0.317707 0.040 Uiso 1 1 calc R U . . .
H02R H 0.445167 1.054505 0.346899 0.040 Uiso 1 1 calc R U . . .
C02C C 0.3806(4) 0.8172(3) -0.04759(17) 0.0304(11) Uani 1 1 d . . . . .
H6 H 0.401030 0.834701 -0.085980 0.036 Uiso 1 1 calc R U . . .
HI H 0.323938 0.778934 -0.046549 0.036 Uiso 1 1 calc R U . . .
C02D C 0.1341(3) 0.7187(3) 0.01591(15) 0.0240(10) Uani 1 1 d . . . . .
H02D H 0.139370 0.783420 0.023721 0.029 Uiso 1 1 calc R U . . .
C02E C 0.3815(3) 0.2908(4) 0.24155(17) 0.0365(12) Uani 1 1 d . . . . .
H02E H 0.343832 0.323132 0.271864 0.055 Uiso 1 1 calc R U . . .
H02F H 0.461494 0.283346 0.243845 0.055 Uiso 1 1 calc R U . . .
H02G H 0.370152 0.221616 0.243466 0.055 Uiso 1 1 calc R U . . .
C02F C -0.1616(3) 0.5830(3) 0.22660(17) 0.0310(11) Uani 1 1 d . . . . .
H02H H -0.204337 0.539099 0.215717 0.047 Uiso 1 1 calc R U . . .
H02I H -0.211350 0.653455 0.227301 0.047 Uiso 1 1 calc R U . . .
H02J H -0.128428 0.552122 0.262904 0.047 Uiso 1 1 calc R U . . .
C02G C 0.5063(4) 0.7377(3) 0.57167(17) 0.0325(11) Uani 1 1 d . . . . .
H02S H 0.546585 0.662002 0.579927 0.039 Uiso 1 1 calc R U . . .
H02T H 0.425899 0.745392 0.567230 0.039 Uiso 1 1 calc R U . . .
C02H C 0.5195(4) 0.8306(4) 0.19706(18) 0.0502(14) Uani 1 1 d . . . . .
H7 H 0.576667 0.774865 0.220290 0.060 Uiso 1 1 calc R U . . .
HJ H 0.446932 0.815030 0.201549 0.060 Uiso 1 1 calc R U . . .
C02I C 0.4714(4) 1.0085(4) 0.15688(19) 0.0392(12) Uani 1 1 d . . . . .
H8 H 0.389493 1.039277 0.157081 0.047 Uiso 1 1 calc R U . . .
HK H 0.506546 1.066189 0.150860 0.047 Uiso 1 1 calc R U . . .
C02K C 0.5116(4) 0.9377(4) 0.21016(19) 0.0501(14) Uani 1 1 d . . . . .
H9 H 0.457658 0.955088 0.239356 0.060 Uiso 1 1 calc R U . . .
HL H 0.585130 0.941909 0.221242 0.060 Uiso 1 1 calc R U . . .
O2 O 0.2845(11) 1.0208(9) 0.4788(4) 0.031(2) Uani 0.5 1 d D U P A 1
C9 C 0.2282(11) 0.9472(11) 0.5034(5) 0.030(3) Uani 0.5 1 d D U P A 1
H9A H 0.281817 0.877660 0.515889 0.036 Uiso 0.5 1 calc R U P A 1
H9B H 0.173766 0.939664 0.477597 0.036 Uiso 0.5 1 calc R U P A 1
C10 C 0.1695(8) 0.9936(7) 0.5512(3) 0.037(2) Uani 0.5 1 d D U P A 1
H10A H 0.219280 0.972708 0.583788 0.045 Uiso 0.5 1 calc R U P A 1
H10B H 0.101330 0.971513 0.560185 0.045 Uiso 0.5 1 calc R U P A 1
C11 C 0.1408(9) 1.1115(7) 0.5306(4) 0.040(3) Uani 0.5 1 d D U P A 1
H11A H 0.059816 1.142025 0.522689 0.048 Uiso 0.5 1 calc R U P A 1
H11B H 0.163466 1.147692 0.557521 0.048 Uiso 0.5 1 calc R U P A 1
C12 C 0.2075(12) 1.1200(9) 0.4787(5) 0.036(3) Uani 0.5 1 d D U P A 1
H12A H 0.157395 1.139811 0.446242 0.044 Uiso 0.5 1 calc R U P A 1
H12B H 0.247104 1.173826 0.478034 0.044 Uiso 0.5 1 calc R U P A 1
O1 O 0.2722(11) 1.0282(10) 0.5001(5) 0.052(4) Uani 0.5 1 d D U P A 2
C13 C 0.2387(11) 0.9382(11) 0.5239(7) 0.051(5) Uani 0.5 1 d D U P A 2
H13A H 0.253832 0.922363 0.563615 0.061 Uiso 0.5 1 calc R U P A 2
H13B H 0.280650 0.876539 0.507914 0.061 Uiso 0.5 1 calc R U P A 2
C14 C 0.1167(8) 0.9619(7) 0.5126(6) 0.072(4) Uani 0.5 1 d D U P A 2
H14A H 0.103239 0.926858 0.482857 0.086 Uiso 0.5 1 calc R U P A 2
H14B H 0.078049 0.938878 0.545456 0.086 Uiso 0.5 1 calc R U P A 2
C15 C 0.0786(7) 1.0762(7) 0.4964(6) 0.074(4) Uani 0.5 1 d D U P A 2
H15A H 0.020318 1.107122 0.521318 0.089 Uiso 0.5 1 calc R U P A 2
H15B H 0.046680 1.095191 0.458980 0.089 Uiso 0.5 1 calc R U P A 2
C16 C 0.1765(10) 1.1164(10) 0.4991(7) 0.050(4) Uani 0.5 1 d D U P A 2
H16A H 0.177095 1.170576 0.466966 0.060 Uiso 0.5 1 calc R U P A 2
H16B H 0.174743 1.147363 0.532369 0.060 Uiso 0.5 1 calc R U P A 2

loop_
_atom_site_aniso_label
_atom_site_aniso_U_11
_atom_site_aniso_U_22
_atom_site_aniso_U_33
_atom_site_aniso_U_23
_atom_site_aniso_U_13
_atom_site_aniso_U_12
Fe1 0.0122(3) 0.0170(3) 0.0082(3) -0.0032(2) 0.0039(2) -0.0040(2)
K1 0.0236(7) 0.0150(6) 0.0189(7) -0.0024(5) -0.0006(5) -0.0021(6)
K2 0.0241(7) 0.0168(6) 0.0163(6) -0.0026(5) 0.0041(5) -0.0077(6)
Si1 0.0121(6) 0.0161(6) 0.0107(5) -0.0004(4) 0.0030(4) -0.0042(5)
Si2 0.0145(6) 0.0145(6) 0.0083(5) -0.0007(4) 0.0034(4) -0.0039(5)
O006 0.0303(17) 0.0144(14) 0.0264(16) -0.0027(12) 0.0050(13) -0.0073(13)
O007 0.0292(17) 0.0258(16) 0.0181(15) 0.0004(13) 0.0013(13) -0.0037(14)
O008 0.0280(17) 0.0244(16) 0.0215(15) -0.0040(13) 0.0026(13) -0.0081(14)
O009 0.0240(16) 0.0305(17) 0.0193(15) -0.0096(13) 0.0063(13) -0.0042(14)
N2 0.0141(17) 0.0145(17) 0.0097(16) -0.0033(13) 0.0048(13) -0.0024(14)
O00B 0.0287(17) 0.0233(16) 0.0220(15) -0.0058(13) 0.0053(13) -0.0052(14)
O00C 0.0332(17) 0.0176(15) 0.0276(17) -0.0026(13) 0.0056(14) -0.0074(13)
O00D 0.0375(18) 0.0278(17) 0.0256(17) 0.0056(14) 0.0083(14) -0.0003(15)
N1 0.0131(17) 0.0196(17) 0.0074(16) -0.0021(13) 0.0047(13) -0.0039(14)
C1BA 0.015(2) 0.018(2) 0.0096(19) -0.0063(16) 0.0042(16) -0.0040(18)
C0BA 0.021(2) 0.014(2) 0.0032(18) 0.0013(15) 0.0011(16) -0.0062(17)
C5 0.015(2) 0.0084(19) 0.012(2) 0.0031(15) -0.0022(17) -0.0044(17)
C00I 0.014(2) 0.019(2) 0.012(2) -0.0037(16) 0.0060(17) -0.0052(18)
C4 0.0082(19) 0.017(2) 0.016(2) -0.0017(17) 0.0021(16) -0.0031(17)
C8 0.016(2) 0.0092(19) 0.013(2) 0.0037(16) 0.0044(17) -0.0035(17)
C3 0.014(2) 0.021(2) 0.0064(19) 0.0043(16) 0.0013(16) -0.0083(18)
C00M 0.019(2) 0.022(2) 0.0099(19) -0.0005(16) -0.0028(17) -0.0090(18)
C7 0.011(2) 0.023(2) 0.010(2) 0.0005(17) 0.0031(16) -0.0029(18)
C00P 0.021(2) 0.017(2) 0.0076(19) -0.0027(16) 0.0022(16) -0.0048(18)
C00Q 0.020(2) 0.023(2) 0.020(2) -0.0031(18) 0.0009(18) -0.0043(19)
C00R 0.023(2) 0.031(2) 0.015(2) -0.0085(18) 0.0043(18) -0.008(2)
C00S 0.030(3) 0.016(2) 0.022(2) 0.0004(17) 0.0014(19) -0.0054(19)
C00T 0.025(2) 0.019(2) 0.020(2) -0.0001(18) 0.0049(19) -0.0057(19)
C00U 0.027(2) 0.031(3) 0.028(2) -0.002(2) -0.005(2) -0.015(2)
C00V 0.018(2) 0.022(2) 0.028(2) 0.0010(19) 0.0089(19) -0.0099(19)
C00W 0.042(3) 0.023(2) 0.028(3) 0.004(2) 0.005(2) -0.018(2)
C00X 0.019(2) 0.021(2) 0.025(2) -0.0056(18) 0.0030(19) -0.0096(19)
C00Y 0.018(2) 0.018(2) 0.025(2) 0.0031(18) 0.0056(18) -0.0058(19)
C6 0.019(2) 0.018(2) 0.0030(18) 0.0025(15) 0.0022(16) -0.0064(18)
C010 0.028(3) 0.026(2) 0.023(2) -0.0081(19) 0.014(2) -0.005(2)
C011 0.015(2) 0.021(2) 0.015(2) -0.0064(17) 0.0066(17) -0.0038(18)
C012 0.022(2) 0.022(2) 0.016(2) -0.0022(17) 0.0057(18) -0.0069(19)
C013 0.016(2) 0.028(2) 0.022(2) -0.0050(19) 0.0055(18) -0.0090(19)
C014 0.024(2) 0.020(2) 0.016(2) -0.0027(17) 0.0056(18) -0.0074(19)
C015 0.012(2) 0.022(2) 0.028(2) -0.0026(19) 0.0071(18) 0.0015(18)
C016 0.017(2) 0.020(2) 0.012(2) 0.0002(17) -0.0041(17) -0.0005(18)
C017 0.008(2) 0.040(3) 0.019(2) 0.007(2) 0.0018(17) 0.000(2)
C018 0.017(2) 0.022(2) 0.033(3) 0.002(2) 0.006(2) -0.0036(19)
C019 0.029(2) 0.019(2) 0.018(2) 0.0037(18) -0.0035(19) -0.008(2)
C01A 0.024(2) 0.020(2) 0.033(3) -0.0006(19) 0.013(2) -0.002(2)
C01B 0.038(3) 0.024(2) 0.031(2) -0.0005(19) -0.007(2) -0.021(2)
C01C 0.026(2) 0.026(2) 0.021(2) -0.0056(19) 0.0054(19) 0.005(2)
C01D 0.022(2) 0.010(2) 0.019(2) 0.0005(17) 0.0041(18) 0.0000(17)
C01E 0.017(2) 0.027(2) 0.028(2) 0.0017(19) 0.0043(19) 0.0010(19)
C01F 0.025(2) 0.026(2) 0.014(2) -0.0045(18) 0.0044(18) -0.005(2)
C01G 0.015(2) 0.031(2) 0.024(2) 0.0013(19) 0.0137(18) -0.010(2)
C01H 0.020(2) 0.044(3) 0.023(2) -0.007(2) 0.0028(19) -0.016(2)
C01I 0.022(2) 0.024(2) 0.014(2) -0.0020(18) 0.0009(17) -0.0139(19)
C01J 0.044(3) 0.014(2) 0.017(2) 0.0035(18) -0.004(2) -0.002(2)
C01K 0.023(2) 0.024(2) 0.015(2) 0.0026(18) -0.0093(19) -0.0078(19)
C01L 0.029(3) 0.020(2) 0.026(2) 0.0002(19) -0.001(2) -0.012(2)
C01M 0.031(3) 0.024(2) 0.021(2) -0.0069(19) 0.004(2) -0.007(2)
C01N 0.029(3) 0.026(2) 0.023(2) 0.0076(19) -0.003(2) -0.012(2)
C01O 0.046(3) 0.031(3) 0.021(2) 0.005(2) -0.010(2) -0.006(2)
C01P 0.031(3) 0.027(3) 0.036(3) -0.008(2) 0.005(2) 0.007(2)
C01Q 0.030(3) 0.028(2) 0.023(2) 0.0038(19) 0.004(2) 0.000(2)
C01R 0.010(2) 0.025(2) 0.031(2) 0.001(2) 0.0070(19) -0.0013(19)
C01S 0.022(2) 0.033(3) 0.024(2) -0.002(2) -0.002(2) -0.010(2)
C01T 0.030(3) 0.027(2) 0.012(2) -0.0010(18) 0.0033(19) -0.012(2)
C01U 0.033(3) 0.030(3) 0.033(3) -0.004(2) 0.015(2) -0.006(2)
C01V 0.043(3) 0.023(2) 0.027(3) -0.005(2) 0.002(2) -0.018(2)
C01W 0.038(3) 0.018(2) 0.031(3) -0.0094(19) 0.016(2) -0.009(2)
C01X 0.025(2) 0.023(2) 0.034(3) -0.003(2) 0.008(2) -0.004(2)
C01Y 0.013(2) 0.016(2) 0.023(2) -0.0032(17) 0.0064(18) 0.0000(17)
C01Z 0.033(3) 0.019(2) 0.037(3) -0.009(2) -0.002(2) -0.010(2)
C020 0.028(3) 0.034(3) 0.027(3) -0.016(2) -0.002(2) -0.002(2)
C021 0.043(3) 0.028(3) 0.029(3) 0.014(2) 0.003(2) -0.003(2)
C022 0.034(3) 0.048(3) 0.018(2) -0.010(2) -0.008(2) -0.005(2)
C023 0.037(3) 0.017(2) 0.029(3) -0.0048(19) 0.004(2) 0.001(2)
C024 0.022(2) 0.035(3) 0.025(2) 0.004(2) -0.001(2) -0.005(2)
C025 0.030(3) 0.022(2) 0.025(2) -0.0004(19) 0.000(2) 0.004(2)
C026 0.031(3) 0.040(3) 0.018(2) -0.010(2) 0.006(2) -0.006(2)
C027 0.024(2) 0.026(2) 0.033(3) -0.020(2) 0.002(2) -0.004(2)
C028 0.030(3) 0.040(3) 0.029(3) -0.009(2) 0.005(2) -0.017(2)
C029 0.028(2) 0.020(2) 0.031(3) 0.0093(19) -0.003(2) -0.006(2)
C02A 0.034(3) 0.025(3) 0.032(3) 0.001(2) 0.004(2) -0.003(2)
C02B 0.038(3) 0.049(3) 0.009(2) 0.002(2) 0.001(2) -0.012(2)
C02C 0.036(3) 0.032(3) 0.030(3) -0.014(2) 0.013(2) -0.018(2)
C02D 0.032(3) 0.022(2) 0.019(2) 0.0027(18) -0.0011(19) -0.013(2)
C02E 0.020(2) 0.048(3) 0.035(3) 0.006(2) 0.000(2) -0.006(2)
C02F 0.024(2) 0.037(3) 0.034(3) -0.008(2) 0.003(2) -0.011(2)
C02G 0.039(3) 0.022(2) 0.034(3) 0.009(2) 0.004(2) -0.012(2)
C02H 0.053(3) 0.049(3) 0.033(3) 0.006(2) 0.004(3) 0.001(3)
C02I 0.039(3) 0.035(3) 0.048(3) -0.010(2) 0.009(2) -0.015(2)
C02K 0.050(3) 0.064(4) 0.031(3) -0.010(3) 0.000(3) -0.009(3)
O2 0.025(4) 0.035(4) 0.030(5) -0.011(4) 0.005(4) 0.002(3)
C9 0.027(7) 0.031(6) 0.033(7) -0.013(5) -0.001(5) -0.004(5)
C10 0.039(6) 0.049(5) 0.027(5) -0.014(4) 0.008(4) -0.014(5)
C11 0.033(6) 0.047(5) 0.041(7) -0.022(5) 0.006(5) -0.005(5)
C12 0.051(8) 0.024(5) 0.029(7) -0.012(5) 0.000(5) 0.003(5)
O1 0.027(5) 0.048(5) 0.082(10) -0.004(6) -0.007(6) -0.015(4)
C13 0.043(7) 0.032(6) 0.080(13) -0.014(8) -0.004(8) -0.013(5)
C14 0.037(6) 0.041(5) 0.134(11) -0.009(7) -0.003(7) -0.009(5)
C15 0.028(5) 0.039(5) 0.149(11) -0.028(7) -0.001(7) 0.008(4)
C16 0.053(8) 0.038(6) 0.062(13) -0.019(8) 0.004(8) -0.013(5)

loop_
_atom_type_symbol
_atom_type_description
_atom_type_scat_dispersion_real
_atom_type_scat_dispersion_imag
_atom_type_scat_source
C C 0.0033 0.0016 'International Tables Vol C Tables 4.2.6.8 and 6.1.1.4'
H H 0.0000 0.0000 'International Tables Vol C Tables 4.2.6.8 and 6.1.1.4'
Fe Fe 0.3463 0.8444 'International Tables Vol C Tables 4.2.6.8 and 6.1.1.4'
K K 0.2009 0.2494 'International Tables Vol C Tables 4.2.6.8 and 6.1.1.4'
N N 0.0061 0.0033 'International Tables Vol C Tables 4.2.6.8 and 6.1.1.4'
O O 0.0106 0.0060 'International Tables Vol C Tables 4.2.6.8 and 6.1.1.4'
Si Si 0.0817 0.0704 'International Tables Vol C Tables 4.2.6.8 and 6.1.1.4'

loop_
_geom_angle_atom_site_label_1
_geom_angle_atom_site_label_2
_geom_angle_atom_site_label_3
_geom_angle
_geom_angle_site_symmetry_1
_geom_angle_site_symmetry_3
_geom_angle_publ_flag
N1 Fe1 N2 172.50(13) . . ?
O006 K1 O006 180.0 . 2_675 ?
O006 K1 O008 61.83(8) . . ?
O006 K1 O008 61.83(8) 2_675 2_675 ?
O006 K1 O008 118.17(8) 2_675 . ?
O006 K1 O008 118.17(8) . 2_675 ?
O006 K1 O00B 60.34(8) 2_675 2_675 ?
O006 K1 O00B 119.66(8) . 2_675 ?
O006 K1 O00B 119.67(8) 2_675 . ?
O006 K1 O00B 60.33(8) . . ?
O006 K1 O00D 82.43(8) . 2_675 ?
O006 K1 O00D 97.57(8) . . ?
O006 K1 O00D 97.57(8) 2_675 2_675 ?
O006 K1 O00D 82.43(8) 2_675 . ?
O008 K1 O008 180.0 2_675 . ?
O008 K1 O00B 59.33(8) 2_675 . ?
O008 K1 O00B 120.67(8) . . ?
O008 K1 O00B 59.33(8) . 2_675 ?
O008 K1 O00B 120.67(8) 2_675 2_675 ?
O008 K1 O00D 99.40(8) . . ?
O008 K1 O00D 80.60(8) . 2_675 ?
O008 K1 O00D 80.60(8) 2_675 . ?
O008 K1 O00D 99.40(8) 2_675 2_675 ?
O00B K1 O00B 180.0 . 2_675 ?
O00B K1 O00D 103.67(8) . 2_675 ?
O00B K1 O00D 76.33(8) . . ?
O00B K1 O00D 76.33(8) 2_675 2_675 ?
O00B K1 O00D 103.67(8) 2_675 . ?
O00D K1 O00D 180.0 2_675 . ?
O007 K2 O007 180.0 . 2_676 ?
O009 K2 O007 60.22(8) . . ?
O009 K2 O007 60.22(8) 2_676 2_676 ?
O009 K2 O007 119.78(8) 2_676 . ?
O009 K2 O007 119.78(8) . 2_676 ?
O009 K2 O009 180.00(9) . 2_676 ?
O00C K2 O007 59.58(8) . 2_676 ?
O00C K2 O007 59.58(8) 2_676 . ?
O00C K2 O007 120.42(8) 2_676 2_676 ?
O00C K2 O007 120.42(8) . . ?
O00C K2 O009 118.42(8) . 2_676 ?
O00C K2 O009 61.58(8) 2_676 2_676 ?
O00C K2 O009 118.42(8) 2_676 . ?
O00C K2 O009 61.58(8) . . ?
O00C K2 O00C 180.0 2_676 . ?
O00C K2 O1 87.3(3) 2_676 . ?
O00C K2 O1 92.7(3) 2_676 2_676 ?
O00C K2 O1 87.3(3) . 2_676 ?
O00C K2 O1 92.7(3) . . ?
O2 K2 O007 94.4(2) . . ?
O2 K2 O007 85.6(2) 2_676 . ?
O2 K2 O007 85.6(2) . 2_676 ?
O2 K2 O007 94.4(2) 2_676 2_676 ?
O2 K2 O009 95.9(2) 2_676 . ?
O2 K2 O009 84.1(2) . . ?
O2 K2 O009 95.9(2) . 2_676 ?
O2 K2 O009 84.1(2) 2_676 2_676 ?
O2 K2 O00C 91.4(3) 2_676 2_676 ?
O2 K2 O00C 88.6(3) . 2_676 ?
O2 K2 O00C 91.4(3) . . ?
O2 K2 O00C 88.6(3) 2_676 . ?
O2 K2 O2 180.0 2_676 . ?
O2 K2 O1 11.8(3) 2_676 2_676 ?
O2 K2 O1 168.2(3) . 2_676 ?
O1 K2 O007 76.3(3) 2_676 . ?
O1 K2 O007 103.7(3) . . ?
O1 K2 O009 85.0(2) 2_676 . ?
O1 K2 O009 95.0(2) . . ?
O1 K2 O1 180.0 . 2_676 ?
N1 Si1 C5 110.75(15) . . ?
N1 Si1 C4 114.85(15) . . ?
N1 Si1 C3 112.04(16) . . ?
C4 Si1 C5 106.45(16) . . ?
C3 Si1 C5 106.37(15) . . ?
C3 Si1 C4 105.84(16) . . ?
N2 Si2 C8 114.52(15) . . ?
N2 Si2 C7 113.58(16) . . ?
N2 Si2 C6 110.29(15) . . ?
C7 Si2 C8 105.70(16) . . ?
C7 Si2 C6 105.45(16) . . ?
C6 Si2 C8 106.67(16) . . ?
C01W O006 K1 112.3(2) . . ?
C01W O006 C023 111.7(3) . . ?
C023 O006 K1 116.6(2) . . ?
C021 O007 K2 112.7(2) . . ?
C02B O007 K2 113.4(2) . . ?
C02B O007 C021 111.8(3) . . ?
C028 O008 K1 114.2(2) . . ?
C028 O008 C02C 112.3(3) . . ?
C02C O008 K1 113.0(2) . . ?
C026 O009 K2 115.5(2) . . ?
C027 O009 K2 112.4(2) . . ?
C027 O009 C026 111.4(3) . . ?
Si2 N2 Fe1 116.64(16) . . ?
C0BA N2 Fe1 112.1(2) . . ?
C0BA N2 Si2 130.6(2) . . ?
C024 O00B K1 118.0(2) . . ?
C025 O00B K1 113.2(2) . . ?
C025 O00B C024 112.6(3) . . ?
C01Z O00C K2 114.6(2) . . ?
C01Z O00C C02G 112.9(3) . . ?
C02G O00C K2 119.5(2) . . ?
C02A O00D K1 118.1(2) . . ?
C02A O00D C02I 108.6(3) . . ?
C02I O00D K1 132.8(2) . . ?
Si1 N1 Fe1 123.41(16) . . ?
C1BA N1 Fe1 112.1(2) . . ?
C1BA N1 Si1 124.4(2) . . ?
C00I C1BA N1 119.4(3) . . ?
C011 C1BA N1 121.7(3) . . ?
C011 C1BA C00I 118.8(3) . . ?
C00M C0BA N2 119.5(3) . . ?
C00M C0BA C00P 117.9(3) . . ?
C00P C0BA N2 122.5(3) . . ?
C00X C5 Si1 122.1(3) . . ?
C00X C5 C016 116.4(3) . . ?
C016 C5 Si1 121.5(3) . . ?
C1BA C00I C01R 122.1(3) . . ?
C00Y C00I C1BA 119.6(3) . . ?
C00Y C00I C01R 118.2(3) . . ?
C019 C4 Si1 121.4(3) . . ?
C01I C4 Si1 121.8(3) . . ?
C01I C4 C019 116.8(3) . . ?
C012 C8 Si2 119.9(3) . . ?
C012 C8 C014 116.7(3) . . ?
C014 C8 Si2 123.3(3) . . ?
C00R C3 Si1 120.6(3) . . ?
C00R C3 C00V 116.4(3) . . ?
C00V C3 Si1 122.6(3) . . ?
C0BA C00M C013 120.5(3) . . ?
C00U C00M C0BA 119.2(4) . . ?
C00U C00M C013 120.2(3) . . ?
C01F C7 Si2 123.0(3) . . ?
C01F C7 C02D 116.3(3) . . ?
C02D C7 Si2 120.7(3) . . ?
C0BA C00P C01D 121.0(3) . . ?
C00S C00P C0BA 119.8(3) . . ?
C00S C00P C01D 119.3(3) . . ?
C6 C00Q H00Q 119.1 . . ?
C01C C00Q H00Q 119.1 . . ?
C01C C00Q C6 121.9(4) . . ?
C3 C00R H00R 119.1 . . ?
C01H C00R C3 121.8(4) . . ?
C01H C00R H00R 119.1 . . ?
C00P C00S H00S 119.1 . . ?
C01B C00S C00P 121.8(4) . . ?
C01B C00S H00S 119.1 . . ?
C6 C00T H00T 119.1 . . ?
C01L C00T H00T 119.1 . . ?
C01L C00T C6 121.9(4) . . ?
C00M C00U H00U 119.0 . . ?
C01B C00U C00M 122.0(4) . . ?
C01B C00U H00U 119.0 . . ?
C3 C00V H00V 119.1 . . ?
C01A C00V C3 121.9(4) . . ?
C01A C00V H00V 119.1 . . ?
C01N C00W H00W 120.6 . . ?
C01N C00W C01V 118.8(4) . . ?
C01V C00W H00W 120.6 . . ?
C5 C00X H00X 119.1 . . ?
C5 C00X C01K 121.8(4) . . ?
C01K C00X H00X 119.1 . . ?
C00I C00Y H00Y 119.2 . . ?
C01G C00Y C00I 121.7(3) . . ?
C01G C00Y H00Y 119.2 . . ?
C00Q C6 Si2 121.4(3) . . ?
C00Q C6 C00T 116.6(3) . . ?
C00T C6 Si2 121.5(3) . . ?
C014 C010 H010 120.1 . . ?
C018 C010 H010 120.1 . . ?
C018 C010 C014 119.7(4) . . ?
C1BA C011 C01Y 121.8(3) . . ?
C015 C011 C1BA 118.8(3) . . ?
C015 C011 C01Y 119.4(3) . . ?
C8 C012 H012 119.0 . . ?
C01S C012 C8 122.0(4) . . ?
C01S C012 H012 119.0 . . ?
C00M C013 H013 107.1 . . ?
C00M C013 C01E 110.9(3) . . ?
C00M C013 C02F 112.8(3) . . ?
C01E C013 H013 107.1 . . ?
C01E C013 C02F 111.4(3) . . ?
C02F C013 H013 107.1 . . ?
C8 C014 H014 118.9 . . ?
C010 C014 C8 122.2(4) . . ?
C010 C014 H014 118.9 . . ?
C011 C015 H015 118.8 . . ?
C01G C015 C011 122.4(4) . . ?
C01G C015 H015 118.8 . . ?
C5 C016 H016 119.0 . . ?
C01M C016 C5 121.9(4) . . ?
C01M C016 H016 119.0 . . ?
C01A C017 H017 120.1 . . ?
C01H C017 H017 120.1 . . ?
C01H C017 C01A 119.8(4) . . ?
C010 C018 H018 120.2 . . ?
C01S C018 C010 119.5(4) . . ?
C01S C018 H018 120.2 . . ?
C4 C019 H019 118.9 . . ?
C01V C019 C4 122.2(4) . . ?
C01V C019 H019 118.9 . . ?
C00V C01A C017 120.0(4) . . ?
C00V C01A H01A 120.0 . . ?
C017 C01A H01A 120.0 . . ?
C00S C01B C00U 119.1(4) . . ?
C00S C01B H01B 120.4 . . ?
C00U C01B H01B 120.4 . . ?
C00Q C01C H01C 120.1 . . ?
C00Q C01C C01J 119.7(4) . . ?
C01J C01C H01C 120.1 . . ?
C00P C01D H01D 107.9 . . ?
C00P C01D C01U 112.5(3) . . ?
C00P C01D C02E 109.9(3) . . ?
C01U C01D H01D 107.9 . . ?
C01U C01D C02E 110.7(3) . . ?
C02E C01D H01D 107.9 . . ?
C013 C01E H01E 109.5 . . ?
C013 C01E H01F 109.5 . . ?
C013 C01E H01G 109.5 . . ?
H01E C01E H01F 109.5 . . ?
H01E C01E H01G 109.5 . . ?
H01F C01E H01G 109.5 . . ?
C7 C01F H01H 119.3 . . ?
C020 C01F C7 121.4(4) . . ?
C020 C01F H01H 119.3 . . ?
C00Y C01G C015 118.6(3) . . ?
C00Y C01G H01I 120.7 . . ?
C015 C01G H01I 120.7 . . ?
C00R C01H H01J 119.9 . . ?
C017 C01H C00R 120.1(4) . . ?
C017 C01H H01J 119.9 . . ?
C4 C01I H01K 119.2 . . ?
C4 C01I C01N 121.5(4) . . ?
C01N C01I H01K 119.2 . . ?
C01C C01J H01L 120.1 . . ?
C01L C01J C01C 119.7(4) . . ?
C01L C01J H01L 120.1 . . ?
C00X C01K H01M 119.9 . . ?
C01T C01K C00X 120.3(4) . . ?
C01T C01K H01M 119.9 . . ?
C00T C01L H01N 119.9 . . ?
C01J C01L C00T 120.1(4) . . ?
C01J C01L H01N 119.9 . . ?
C016 C01M H01O 119.9 . . ?
C016 C01M C01T 120.2(4) . . ?
C01T C01M H01O 119.9 . . ?
C00W C01N C01I 120.9(4) . . ?
C00W C01N H01P 119.6 . . ?
C01I C01N H01P 119.6 . . ?
C022 C01O H01Q 119.7 . . ?
C022 C01O C02D 120.5(4) . . ?
C02D C01O H01Q 119.7 . . ?
H01R C01P H01S 109.5 . . ?
H01R C01P H01T 109.5 . . ?
H01S C01P H01T 109.5 . . ?
C01R C01P H01R 109.5 . . ?
C01R C01P H01S 109.5 . . ?
C01R C01P H01T 109.5 . . ?
H01U C01Q H01V 109.5 . . ?
H01U C01Q H01W 109.5 . . ?
H01V C01Q H01W 109.5 . . ?
C01Y C01Q H01U 109.5 . . ?
C01Y C01Q H01V 109.5 . . ?
C01Y C01Q H01W 109.5 . . ?
C00I C01R C01P 108.8(3) . . ?
C00I C01R H01X 107.7 . . ?
C00I C01R C029 113.7(3) . . ?
C01P C01R H01X 107.7 . . ?
C029 C01R C01P 111.1(3) . . ?
C029 C01R H01X 107.7 . . ?
C012 C01S H01Y 120.1 . . ?
C018 C01S C012 119.9(4) . . ?
C018 C01S H01Y 120.1 . . ?
C01K C01T C01M 119.5(4) . . ?
C01K C01T H01Z 120.3 . . ?
C01M C01T H01Z 120.3 . . ?
C01D C01U H01 109.5 . . ?
C01D C01U H 109.5 . . ?
C01D C01U HA 109.5 . . ?
H01 C01U H 109.5 . . ?
H01 C01U HA 109.5 . . ?
H C01U HA 109.5 . . ?
C00W C01V C019 119.8(4) . . ?
C00W C01V H1 120.1 . . ?
C019 C01V H1 120.1 . . ?
O006 C01W H5 109.7 . . ?
O006 C01W HB 109.7 . . ?
O006 C01W C02C 109.7(3) . . ?
H5 C01W HB 108.2 . . ?
C02C C01W H5 109.7 . . ?
C02C C01W HB 109.7 . . ?
H2 C01X HC 109.5 . . ?
H2 C01X HD 109.5 . . ?
HC C01X HD 109.5 . . ?
C01Y C01X H2 109.5 . . ?
C01Y C01X HC 109.5 . . ?
C01Y C01X HD 109.5 . . ?
C011 C01Y C01Q 112.4(3) . . ?
C011 C01Y C01X 111.2(3) . . ?
C011 C01Y H3 107.5 . . ?
C01Q C01Y H3 107.5 . . ?
C01X C01Y C01Q 110.4(3) . . ?
C01X C01Y H3 107.5 . . ?
O00C C01Z H4 109.9 . . ?
O00C C01Z HE 109.9 . . ?
O00C C01Z C027 109.1(3) . . ?
H4 C01Z HE 108.3 . . ?
C027 C01Z H4 109.9 . . ?
C027 C01Z HE 109.9 . . ?
C01F C020 H020 119.7 . . ?
C01F C020 C022 120.5(4) . . ?
C022 C020 H020 119.7 . . ?
O007 C021 H02K 109.7 . . ?
O007 C021 H02L 109.7 . . ?
O007 C021 C02G 109.6(3) . 2_676 ?
H02K C021 H02L 108.2 . . ?
C02G C021 H02K 109.7 2_676 . ?
C02G C021 H02L 109.7 2_676 . ?
C01O C022 C020 119.3(4) . . ?
C01O C022 H022 120.3 . . ?
C020 C022 H022 120.3 . . ?
O006 C023 H02U 109.8 . . ?
O006 C023 H02V 109.8 . . ?
O006 C023 C025 109.6(3) . . ?
H02U C023 H02V 108.2 . . ?
C025 C023 H02U 109.8 . . ?
C025 C023 H02V 109.8 . . ?
O00B C024 H02W 110.1 . . ?
O00B C024 H02X 110.1 . . ?
O00B C024 C028 108.1(3) . 2_675 ?
H02W C024 H02X 108.4 . . ?
C028 C024 H02W 110.1 2_675 . ?
C028 C024 H02X 110.1 2_675 . ?
O00B C025 C023 107.8(3) . . ?
O00B C025 H02Y 110.2 . . ?
O00B C025 HF 110.2 . . ?
C023 C025 H02Y 110.2 . . ?
C023 C025 HF 110.2 . . ?
H02Y C025 HF 108.5 . . ?
O009 C026 H02M 109.8 . . ?
O009 C026 H02N 109.8 . . ?
O009 C026 C02B 109.5(3) . . ?
H02M C026 H02N 108.2 . . ?
C02B C026 H02M 109.8 . . ?
C02B C026 H02N 109.8 . . ?
O009 C027 C01Z 108.8(3) . . ?
O009 C027 H02O 109.9 . . ?
O009 C027 H02P 109.9 . . ?
C01Z C027 H02O 109.9 . . ?
C01Z C027 H02P 109.9 . . ?
H02O C027 H02P 108.3 . . ?
O008 C028 C024 109.2(3) . 2_675 ?
O008 C028 H02Z 109.8 . . ?
O008 C028 HG 109.8 . . ?
C024 C028 H02Z 109.8 2_675 . ?
C024 C028 HG 109.8 2_675 . ?
H02Z C028 HG 108.3 . . ?
C01R C029 H02A 109.5 . . ?
C01R C029 H02B 109.5 . . ?
C01R C029 H02C 109.5 . . ?
H02A C029 H02B 109.5 . . ?
H02A C029 H02C 109.5 . . ?
H02B C029 H02C 109.5 . . ?
O00D C02A H02 110.4 . . ?
O00D C02A HH 110.4 . . ?
O00D C02A C02H 106.7(3) . . ?
H02 C02A HH 108.6 . . ?
C02H C02A H02 110.4 . . ?
C02H C02A HH 110.4 . . ?
O007 C02B C026 108.6(3) . . ?
O007 C02B H02Q 110.0 . . ?
O007 C02B H02R 110.0 . . ?
C026 C02B H02Q 110.0 . . ?
C026 C02B H02R 110.0 . . ?
H02Q C02B H02R 108.3 . . ?
O008 C02C C01W 109.6(3) . . ?
O008 C02C H6 109.8 . . ?
O008 C02C HI 109.8 . . ?
C01W C02C H6 109.8 . . ?
C01W C02C HI 109.8 . . ?
H6 C02C HI 108.2 . . ?
C7 C02D H02D 119.1 . . ?
C01O C02D C7 121.9(4) . . ?
C01O C02D H02D 119.1 . . ?
C01D C02E H02E 109.5 . . ?
C01D C02E H02F 109.5 . . ?
C01D C02E H02G 109.5 . . ?
H02E C02E H02F 109.5 . . ?
H02E C02E H02G 109.5 . . ?
H02F C02E H02G 109.5 . . ?
C013 C02F H02H 109.5 . . ?
C013 C02F H02I 109.5 . . ?
C013 C02F H02J 109.5 . . ?
H02H C02F H02I 109.5 . . ?
H02H C02F H02J 109.5 . . ?
H02I C02F H02J 109.5 . . ?
O00C C02G C021 107.7(3) . 2_676 ?
O00C C02G H02S 110.2 . . ?
O00C C02G H02T 110.2 . . ?
C021 C02G H02S 110.2 2_676 . ?
C021 C02G H02T 110.2 2_676 . ?
H02S C02G H02T 108.5 . . ?
C02A C02H H7 111.3 . . ?
C02A C02H HJ 111.3 . . ?
C02A C02H C02K 102.2(4) . . ?
H7 C02H HJ 109.2 . . ?
C02K C02H H7 111.3 . . ?
C02K C02H HJ 111.3 . . ?
O00D C02I H8 110.1 . . ?
O00D C02I HK 110.1 . . ?
O00D C02I C02K 107.9(4) . . ?
H8 C02I HK 108.4 . . ?
C02K C02I H8 110.1 . . ?
C02K C02I HK 110.1 . . ?
C02H C02K H9 111.3 . . ?
C02H C02K HL 111.3 . . ?
C02I C02K C02H 102.2(4) . . ?
C02I C02K H9 111.3 . . ?
C02I C02K HL 111.3 . . ?
H9 C02K HL 109.2 . . ?
C9 O2 K2 123.1(9) . . ?
C12 O2 K2 117.5(10) . . ?
C12 O2 C9 105.2(11) . . ?
O2 C9 H9A 110.9 . . ?
O2 C9 H9B 110.9 . . ?
O2 C9 C10 104.2(9) . . ?
H9A C9 H9B 108.9 . . ?
C10 C9 H9A 110.9 . . ?
C10 C9 H9B 110.9 . . ?
C9 C10 H10A 111.2 . . ?
C9 C10 H10B 111.2 . . ?
C9 C10 C11 103.0(7) . . ?
H10A C10 H10B 109.1 . . ?
C11 C10 H10A 111.2 . . ?
C11 C10 H10B 111.2 . . ?
C10 C11 H11A 111.0 . . ?
C10 C11 H11B 111.0 . . ?
H11A C11 H11B 109.0 . . ?
C12 C11 C10 103.7(7) . . ?
C12 C11 H11A 111.0 . . ?
C12 C11 H11B 111.0 . . ?
O2 C12 C11 106.8(9) . . ?
O2 C12 H12A 110.4 . . ?
O2 C12 H12B 110.4 . . ?
C11 C12 H12A 110.4 . . ?
C11 C12 H12B 110.4 . . ?
H12A C12 H12B 108.6 . . ?
C13 O1 K2 115.1(8) . . ?
C16 O1 K2 134.5(8) . . ?
C16 O1 C13 106.6(10) . . ?
O1 C13 H13A 110.2 . . ?
O1 C13 H13B 110.2 . . ?
O1 C13 C14 107.7(10) . . ?
H13A C13 H13B 108.5 . . ?
C14 C13 H13A 110.2 . . ?
C14 C13 H13B 110.2 . . ?
C13 C14 H14A 110.9 . . ?
C13 C14 H14B 110.9 . . ?
H14A C14 H14B 108.9 . . ?
C15 C14 C13 104.3(8) . . ?
C15 C14 H14A 110.9 . . ?
C15 C14 H14B 110.9 . . ?
C14 C15 H15A 110.2 . . ?
C14 C15 H15B 110.2 . . ?
C14 C15 C16 107.7(8) . . ?
H15A C15 H15B 108.5 . . ?
C16 C15 H15A 110.2 . . ?
C16 C15 H15B 110.2 . . ?
O1 C16 C15 106.0(9) . . ?
O1 C16 H16A 110.5 . . ?
O1 C16 H16B 110.5 . . ?
C15 C16 H16A 110.5 . . ?
C15 C16 H16B 110.5 . . ?
H16A C16 H16B 108.7 . . ?

loop_
_geom_bond_atom_site_label_1
_geom_bond_atom_site_label_2
_geom_bond_distance
_geom_bond_site_symmetry_2
_geom_bond_publ_flag
Fe1 N2 1.911(3) . ?
Fe1 N1 1.905(3) . ?
K1 O006 2.753(2) . ?
K1 O006 2.753(2) 2_675 ?
K1 O008 2.806(3) 2_675 ?
K1 O008 2.806(3) . ?
K1 O00B 2.825(3) 2_675 ?
K1 O00B 2.825(3) . ?
K1 O00D 2.829(3) 2_675 ?
K1 O00D 2.829(3) . ?
K2 O007 2.850(2) 2_676 ?
K2 O007 2.850(2) . ?
K2 O009 2.770(2) 2_676 ?
K2 O009 2.770(2) . ?
K2 O00C 2.750(2) 2_676 ?
K2 O00C 2.750(2) . ?
K2 O2 2.692(14) 2_676 ?
K2 O2 2.692(14) . ?
K2 O1 2.768(13) . ?
K2 O1 2.768(13) 2_676 ?
Si1 N1 1.695(3) . ?
Si1 C5 1.897(4) . ?
Si1 C4 1.892(4) . ?
Si1 C3 1.882(4) . ?
Si2 N2 1.691(3) . ?
Si2 C8 1.896(4) . ?
Si2 C7 1.883(4) . ?
Si2 C6 1.887(4) . ?
O006 C01W 1.415(5) . ?
O006 C023 1.417(5) . ?
O007 C021 1.422(5) . ?
O007 C02B 1.417(5) . ?
O008 C028 1.423(5) . ?
O008 C02C 1.425(5) . ?
O009 C026 1.422(5) . ?
O009 C027 1.418(4) . ?
N2 C0BA 1.418(4) . ?
O00B C024 1.421(5) . ?
O00B C025 1.415(5) . ?
O00C C01Z 1.418(5) . ?
O00C C02G 1.424(4) . ?
O00D C02A 1.416(5) . ?
O00D C02I 1.427(5) . ?
N1 C1BA 1.423(4) . ?
C1BA C00I 1.416(5) . ?
C1BA C011 1.406(5) . ?
C0BA C00M 1.417(5) . ?
C0BA C00P 1.418(5) . ?
C5 C00X 1.387(5) . ?
C5 C016 1.393(5) . ?
C00I C00Y 1.381(5) . ?
C00I C01R 1.514(5) . ?
C4 C019 1.396(5) . ?
C4 C01I 1.387(5) . ?
C8 C012 1.391(5) . ?
C8 C014 1.392(5) . ?
C3 C00R 1.393(5) . ?
C3 C00V 1.406(5) . ?
C00M C00U 1.390(5) . ?
C00M C013 1.512(5) . ?
C7 C01F 1.393(5) . ?
C7 C02D 1.412(5) . ?
C00P C00S 1.385(5) . ?
C00P C01D 1.520(5) . ?
C00Q H00Q 0.9500 . ?
C00Q C6 1.393(5) . ?
C00Q C01C 1.383(5) . ?
C00R H00R 0.9500 . ?
C00R C01H 1.385(5) . ?
C00S H00S 0.9500 . ?
C00S C01B 1.363(6) . ?
C00T H00T 0.9500 . ?
C00T C6 1.396(5) . ?
C00T C01L 1.386(5) . ?
C00U H00U 0.9500 . ?
C00U C01B 1.371(6) . ?
C00V H00V 0.9500 . ?
C00V C01A 1.377(5) . ?
C00W H00W 0.9500 . ?
C00W C01N 1.380(6) . ?
C00W C01V 1.387(5) . ?
C00X H00X 0.9500 . ?
C00X C01K 1.391(5) . ?
C00Y H00Y 0.9500 . ?
C00Y C01G 1.368(5) . ?
C010 H010 0.9500 . ?
C010 C014 1.388(5) . ?
C010 C018 1.384(6) . ?
C011 C015 1.383(5) . ?
C011 C01Y 1.521(5) . ?
C012 H012 0.9500 . ?
C012 C01S 1.389(5) . ?
C013 H013 1.0000 . ?
C013 C01E 1.524(5) . ?
C013 C02F 1.539(5) . ?
C014 H014 0.9500 . ?
C015 H015 0.9500 . ?
C015 C01G 1.382(5) . ?
C016 H016 0.9500 . ?
C016 C01M 1.378(5) . ?
C017 H017 0.9500 . ?
C017 C01A 1.381(6) . ?
C017 C01H 1.373(6) . ?
C018 H018 0.9500 . ?
C018 C01S 1.383(5) . ?
C019 H019 0.9500 . ?
C019 C01V 1.390(5) . ?
C01A H01A 0.9500 . ?
C01B H01B 0.9500 . ?
C01C H01C 0.9500 . ?
C01C C01J 1.391(6) . ?
C01D H01D 1.0000 . ?
C01D C01U 1.521(5) . ?
C01D C02E 1.525(5) . ?
C01E H01E 0.9800 . ?
C01E H01F 0.9800 . ?
C01E H01G 0.9800 . ?
C01F H01H 0.9500 . ?
C01F C020 1.386(5) . ?
C01G H01I 0.9500 . ?
C01H H01J 0.9500 . ?
C01I H01K 0.9500 . ?
C01I C01N 1.390(5) . ?
C01J H01L 0.9500 . ?
C01J C01L 1.365(6) . ?
C01K H01M 0.9500 . ?
C01K C01T 1.360(5) . ?
C01L H01N 0.9500 . ?
C01M H01O 0.9500 . ?
C01M C01T 1.378(5) . ?
C01N H01P 0.9500 . ?
C01O H01Q 0.9500 . ?
C01O C022 1.362(6) . ?
C01O C02D 1.378(5) . ?
C01P H01R 0.9800 . ?
C01P H01S 0.9800 . ?
C01P H01T 0.9800 . ?
C01P C01R 1.532(6) . ?
C01Q H01U 0.9800 . ?
C01Q H01V 0.9800 . ?
C01Q H01W 0.9800 . ?
C01Q C01Y 1.530(5) . ?
C01R H01X 1.0000 . ?
C01R C029 1.528(5) . ?
C01S H01Y 0.9500 . ?
C01T H01Z 0.9500 . ?
C01U H01 0.9800 . ?
C01U H 0.9800 . ?
C01U HA 0.9800 . ?
C01V H1 0.9500 . ?
C01W H5 0.9900 . ?
C01W HB 0.9900 . ?
C01W C02C 1.490(6) . ?
C01X H2 0.9800 . ?
C01X HC 0.9800 . ?
C01X HD 0.9800 . ?
C01X C01Y 1.530(5) . ?
C01Y H3 1.0000 . ?
C01Z H4 0.9900 . ?
C01Z HE 0.9900 . ?
C01Z C027 1.493(6) . ?
C020 H020 0.9500 . ?
C020 C022 1.386(6) . ?
C021 H02K 0.9900 . ?
C021 H02L 0.9900 . ?
C021 C02G 1.493(6) 2_676 ?
C022 H022 0.9500 . ?
C023 H02U 0.9900 . ?
C023 H02V 0.9900 . ?
C023 C025 1.501(6) . ?
C024 H02W 0.9900 . ?
C024 H02X 0.9900 . ?
C024 C028 1.501(6) 2_675 ?
C025 H02Y 0.9900 . ?
C025 HF 0.9900 . ?
C026 H02M 0.9900 . ?
C026 H02N 0.9900 . ?
C026 C02B 1.487(6) . ?
C027 H02O 0.9900 . ?
C027 H02P 0.9900 . ?
C028 H02Z 0.9900 . ?
C028 HG 0.9900 . ?
C029 H02A 0.9800 . ?
C029 H02B 0.9800 . ?
C029 H02C 0.9800 . ?
C02A H02 0.9900 . ?
C02A HH 0.9900 . ?
C02A C02H 1.493(6) . ?
C02B H02Q 0.9900 . ?
C02B H02R 0.9900 . ?
C02C H6 0.9900 . ?
C02C HI 0.9900 . ?
C02D H02D 0.9500 . ?
C02E H02E 0.9800 . ?
C02E H02F 0.9800 . ?
C02E H02G 0.9800 . ?
C02F H02H 0.9800 . ?
C02F H02I 0.9800 . ?
C02F H02J 0.9800 . ?
C02G H02S 0.9900 . ?
C02G H02T 0.9900 . ?
C02H H7 0.9900 . ?
C02H HJ 0.9900 . ?
C02H C02K 1.515(7) . ?
C02I H8 0.9900 . ?
C02I HK 0.9900 . ?
C02I C02K 1.503(6) . ?
C02K H9 0.9900 . ?
C02K HL 0.9900 . ?
O2 C9 1.426(11) . ?
O2 C12 1.409(11) . ?
C9 H9A 0.9900 . ?
C9 H9B 0.9900 . ?
C9 C10 1.516(11) . ?
C10 H10A 0.9900 . ?
C10 H10B 0.9900 . ?
C10 C11 1.528(10) . ?
C11 H11A 0.9900 . ?
C11 H11B 0.9900 . ?
C11 C12 1.525(10) . ?
C12 H12A 0.9900 . ?
C12 H12B 0.9900 . ?
O1 C13 1.429(11) . ?
O1 C16 1.424(11) . ?
C13 H13A 0.9900 . ?
C13 H13B 0.9900 . ?
C13 C14 1.493(11) . ?
C14 H14A 0.9900 . ?
C14 H14B 0.9900 . ?
C14 C15 1.466(10) . ?
C15 H15A 0.9900 . ?
C15 H15B 0.9900 . ?
C15 C16 1.485(11) . ?
C16 H16A 0.9900 . ?
C16 H16B 0.9900 . ?

loop_
_geom_torsion_atom_site_label_1
_geom_torsion_atom_site_label_2
_geom_torsion_atom_site_label_3
_geom_torsion_atom_site_label_4
_geom_torsion
_geom_torsion_site_symmetry_1
_geom_torsion_site_symmetry_2
_geom_torsion_site_symmetry_3
_geom_torsion_site_symmetry_4
_geom_torsion_publ_flag
Fe1 N2 C0BA C00M 80.8(3) . . . . ?
Fe1 N2 C0BA C00P -96.3(3) . . . . ?
Fe1 N1 C1BA C00I 95.4(3) . . . . ?
Fe1 N1 C1BA C011 -83.5(4) . . . . ?
K1 O006 C01W C02C 53.8(3) . . . . ?
K1 O006 C023 C025 -45.6(4) . . . . ?
K1 O008 C028 C024 -54.6(4) . . . 2_675 ?
K1 O008 C02C C01W 44.0(4) . . . . ?
K1 O00B C024 C028 40.5(4) . . . 2_675 ?
K1 O00B C025 C023 -51.5(3) . . . . ?
K1 O00D C02A C02H -167.7(3) . . . . ?
K1 O00D C02I C02K -168.7(3) . . . . ?
K2 O007 C021 C02G 51.7(4) . . . 2_676 ?
K2 O007 C02B C026 -48.6(4) . . . . ?
K2 O009 C026 C02B -49.4(4) . . . . ?
K2 O009 C027 C01Z 51.8(3) . . . . ?
K2 O00C C01Z C027 46.4(4) . . . . ?
K2 O00C C02G C021 -43.7(4) . . . 2_676 ?
K2 O2 C9 C10 96.0(9) . . . . ?
K2 O2 C12 C11 -106.5(11) . . . . ?
K2 O1 C13 C14 -171.1(10) . . . . ?
K2 O1 C16 C15 176.7(9) . . . . ?
Si1 N1 C1BA C00I -87.0(4) . . . . ?
Si1 N1 C1BA C011 94.0(4) . . . . ?
Si1 C5 C00X C01K 179.9(3) . . . . ?
Si1 C5 C016 C01M 179.1(3) . . . . ?
Si1 C4 C019 C01V -179.0(3) . . . . ?
Si1 C4 C01I C01N 178.6(3) . . . . ?
Si1 C3 C00R C01H 172.7(3) . . . . ?
Si1 C3 C00V C01A -173.3(3) . . . . ?
Si2 N2 C0BA C00M -108.7(4) . . . . ?
Si2 N2 C0BA C00P 74.2(4) . . . . ?
Si2 C8 C012 C01S 175.9(3) . . . . ?
Si2 C8 C014 C010 -175.7(3) . . . . ?
Si2 C7 C01F C020 -177.5(3) . . . . ?
Si2 C7 C02D C01O 178.7(3) . . . . ?
O006 C01W C02C O008 -66.9(4) . . . . ?
O006 C023 C025 O00B 64.8(4) . . . . ?
O009 C026 C02B O007 65.8(4) . . . . ?
N2 Si2 C8 C012 -60.1(3) . . . . ?
N2 Si2 C8 C014 116.1(3) . . . . ?
N2 Si2 C7 C01F -43.7(4) . . . . ?
N2 Si2 C7 C02D 136.9(3) . . . . ?
N2 Si2 C6 C00Q -43.6(3) . . . . ?
N2 Si2 C6 C00T 144.4(3) . . . . ?
N2 C0BA C00M C00U 178.7(3) . . . . ?
N2 C0BA C00M C013 -1.2(5) . . . . ?
N2 C0BA C00P C00S -177.5(3) . . . . ?
N2 C0BA C00P C01D 3.8(5) . . . . ?
O00C C01Z C027 O009 -66.4(4) . . . . ?
O00D C02A C02H C02K -33.4(5) . . . . ?
O00D C02I C02K C02H -23.0(5) . . . . ?
N1 Si1 C5 C00X 121.7(3) . . . . ?
N1 Si1 C5 C016 -57.9(3) . . . . ?
N1 Si1 C4 C019 136.3(3) . . . . ?
N1 Si1 C4 C01I -43.5(3) . . . . ?
N1 Si1 C3 C00R 154.7(3) . . . . ?
N1 Si1 C3 C00V -32.3(3) . . . . ?
N1 C1BA C00I C00Y 178.6(3) . . . . ?
N1 C1BA C00I C01R -2.7(5) . . . . ?
N1 C1BA C011 C015 -179.1(3) . . . . ?
N1 C1BA C011 C01Y -0.3(5) . . . . ?
C1BA C00I C00Y C01G 1.6(6) . . . . ?
C1BA C00I C01R C01P -103.0(4) . . . . ?
C1BA C00I C01R C029 132.5(4) . . . . ?
C1BA C011 C015 C01G -0.6(6) . . . . ?
C1BA C011 C01Y C01Q 131.1(4) . . . . ?
C1BA C011 C01Y C01X -104.5(4) . . . . ?
C0BA C00M C00U C01B 0.1(6) . . . . ?
C0BA C00M C013 C01E 95.8(4) . . . . ?
C0BA C00M C013 C02F -138.5(4) . . . . ?
C0BA C00P C00S C01B -2.8(6) . . . . ?
C0BA C00P C01D C01U -119.0(4) . . . . ?
C0BA C00P C01D C02E 117.3(4) . . . . ?
C5 Si1 N1 Fe1 -154.84(18) . . . . ?
C5 Si1 N1 C1BA 27.9(3) . . . . ?
C5 Si1 C4 C019 13.3(3) . . . . ?
C5 Si1 C4 C01I -166.4(3) . . . . ?
C5 Si1 C3 C00R -84.2(3) . . . . ?
C5 Si1 C3 C00V 88.8(3) . . . . ?
C5 C00X C01K C01T 1.1(6) . . . . ?
C5 C016 C01M C01T 0.9(6) . . . . ?
C00I C1BA C011 C015 1.9(5) . . . . ?
C00I C1BA C011 C01Y -179.3(3) . . . . ?
C00I C00Y C01G C015 -0.3(6) . . . . ?
C4 Si1 N1 Fe1 84.6(2) . . . . ?
C4 Si1 N1 C1BA -92.8(3) . . . . ?
C4 Si1 C5 C00X -112.8(3) . . . . ?
C4 Si1 C5 C016 67.6(3) . . . . ?
C4 Si1 C3 C00R 28.8(3) . . . . ?
C4 Si1 C3 C00V -158.2(3) . . . . ?
C4 C019 C01V C00W 0.6(6) . . . . ?
C4 C01I C01N C00W 0.3(6) . . . . ?
C8 Si2 N2 Fe1 80.2(2) . . . . ?
C8 Si2 N2 C0BA -89.9(3) . . . . ?
C8 Si2 C7 C01F 82.7(3) . . . . ?
C8 Si2 C7 C02D -96.7(3) . . . . ?
C8 Si2 C6 C00Q -168.5(3) . . . . ?
C8 Si2 C6 C00T 19.5(3) . . . . ?
C8 C012 C01S C018 0.3(6) . . . . ?
C3 Si1 N1 Fe1 -36.2(2) . . . . ?
C3 Si1 N1 C1BA 146.5(3) . . . . ?
C3 Si1 C5 C00X -0.3(3) . . . . ?
C3 Si1 C5 C016 -179.9(3) . . . . ?
C3 Si1 C4 C019 -99.6(3) . . . . ?
C3 Si1 C4 C01I 80.7(3) . . . . ?
C3 C00R C01H C017 0.1(6) . . . . ?
C3 C00V C01A C017 1.6(6) . . . . ?
C00M C0BA C00P C00S 5.4(5) . . . . ?
C00M C0BA C00P C01D -173.4(3) . . . . ?
C00M C00U C01B C00S 2.6(6) . . . . ?
C7 Si2 N2 Fe1 -158.21(16) . . . . ?
C7 Si2 N2 C0BA 31.6(4) . . . . ?
C7 Si2 C8 C012 174.1(3) . . . . ?
C7 Si2 C8 C014 -9.7(3) . . . . ?
C7 Si2 C6 C00Q 79.4(3) . . . . ?
C7 Si2 C6 C00T -92.6(3) . . . . ?
C7 C01F C020 C022 -2.1(6) . . . . ?
C00P C0BA C00M C00U -4.0(5) . . . . ?
C00P C0BA C00M C013 176.0(3) . . . . ?
C00P C00S C01B C00U -1.2(6) . . . . ?
C00Q C01C C01J C01L -0.3(6) . . . . ?
C00R C3 C00V C01A -0.1(5) . . . . ?
C00S C00P C01D C01U 62.3(4) . . . . ?
C00S C00P C01D C02E -61.5(4) . . . . ?
C00U C00M C013 C01E -84.2(4) . . . . ?
C00U C00M C013 C02F 41.6(5) . . . . ?
C00V C3 C00R C01H -0.8(5) . . . . ?
C00X C5 C016 C01M -0.5(5) . . . . ?
C00X C01K C01T C01M -0.7(6) . . . . ?
C00Y C00I C01R C01P 75.7(4) . . . . ?
C00Y C00I C01R C029 -48.8(5) . . . . ?
C6 Si2 N2 Fe1 -40.1(2) . . . . ?
C6 Si2 N2 C0BA 149.7(3) . . . . ?
C6 Si2 C8 C012 62.2(3) . . . . ?
C6 Si2 C8 C014 -121.6(3) . . . . ?
C6 Si2 C7 C01F -164.6(3) . . . . ?
C6 Si2 C7 C02D 16.1(3) . . . . ?
C6 C00Q C01C C01J -0.2(6) . . . . ?
C6 C00T C01L C01J -2.2(6) . . . . ?
C010 C018 C01S C012 -0.1(6) . . . . ?
C011 C1BA C00I C00Y -2.4(5) . . . . ?
C011 C1BA C00I C01R 176.3(3) . . . . ?
C011 C015 C01G C00Y -0.2(6) . . . . ?
C012 C8 C014 C010 0.6(5) . . . . ?
C013 C00M C00U C01B -180.0(4) . . . . ?
C014 C8 C012 C01S -0.5(5) . . . . ?
C014 C010 C018 C01S 0.2(6) . . . . ?
C015 C011 C01Y C01Q -50.1(5) . . . . ?
C015 C011 C01Y C01X 74.3(4) . . . . ?
C016 C5 C00X C01K -0.5(5) . . . . ?
C016 C01M C01T C01K -0.3(6) . . . . ?
C018 C010 C014 C8 -0.5(6) . . . . ?
C019 C4 C01I C01N -1.2(5) . . . . ?
C01A C017 C01H C00R 1.5(6) . . . . ?
C01C C00Q C6 Si2 -172.7(3) . . . . ?
C01C C00Q C6 C00T -0.3(5) . . . . ?
C01C C01J C01L C00T 1.5(6) . . . . ?
C01D C00P C00S C01B 175.9(4) . . . . ?
C01F C7 C02D C01O -0.7(6) . . . . ?
C01F C020 C022 C01O 0.9(6) . . . . ?
C01H C017 C01A C00V -2.3(6) . . . . ?
C01I C4 C019 C01V 0.7(6) . . . . ?
C01L C00T C6 Si2 173.9(3) . . . . ?
C01L C00T C6 C00Q 1.6(5) . . . . ?
C01N C00W C01V C019 -1.5(6) . . . . ?
C01R C00I C00Y C01G -177.1(4) . . . . ?
C01V C00W C01N C01I 1.1(6) . . . . ?
C01W O006 C023 C025 -176.7(3) . . . . ?
C01Y C011 C015 C01G -179.4(4) . . . . ?
C01Z O00C C02G C021 177.0(3) . . . 2_676 ?
C021 O007 C02B C026 -177.3(3) . . . . ?
C022 C01O C02D C7 -0.4(7) . . . . ?
C023 O006 C01W C02C -173.0(3) . . . . ?
C024 O00B C025 C023 171.6(3) . . . . ?
C025 O00B C024 C028 175.2(3) . . . 2_675 ?
C026 O009 C027 C01Z -176.8(3) . . . . ?
C027 O009 C026 C02B -179.3(3) . . . . ?
C028 O008 C02C C01W 174.8(3) . . . . ?
C02A O00D C02I C02K 2.6(5) . . . . ?
C02A C02H C02K C02I 33.4(5) . . . . ?
C02B O007 C021 C02G -179.2(3) . . . 2_676 ?
C02C O008 C028 C024 175.1(3) . . . 2_675 ?
C02D C7 C01F C020 1.9(5) . . . . ?
C02D C01O C022 C020 0.3(7) . . . . ?
C02G O00C C01Z C027 -172.2(3) . . . . ?
C02I O00D C02A C02H 19.6(5) . . . . ?
O2 C9 C10 C11 32.8(13) . . . . ?
C9 O2 C12 C11 34.8(15) . . . . ?
C9 C10 C11 C12 -11.9(13) . . . . ?
C10 C11 C12 O2 -13.1(16) . . . . ?
C12 O2 C9 C10 -42.6(13) . . . . ?
O1 C13 C14 C15 -16.2(17) . . . . ?
C13 O1 C16 C15 -27.4(16) . . . . ?
C13 C14 C15 C16 -0.6(17) . . . . ?
C14 C15 C16 O1 17.1(17) . . . . ?
C16 O1 C13 C14 27.6(17) . . . . ?

loop_
_smtbx_masks_void_nr
_smtbx_masks_void_average_x
_smtbx_masks_void_average_y
_smtbx_masks_void_average_z
_smtbx_masks_void_volume
_smtbx_masks_void_count_electrons
_smtbx_masks_void_content
1 0.000 0.000 0.000 21.1 1.0 '2 ?'
2 -0.193 0.209 0.263 216.6 53.4 '1 n-pentane'
3 0.193 -0.209 0.737 216.6 53.2 '1 n-pentane'
